data_4079967
loop_
_publ_author_name
'Ko, Soo-Byung'
'Lu, Jia-Sheng'
'Kang, Youngjin'
'Wang, Suning'

_publ_section_title
;
 Impact of a Picolinate Ancillary Ligand on Phosphorescence and Fluoride
 Sensing Properties of BMes2-Functionalized Platinum(II) Compounds
;
_journal_issue 2
_journal_name_full Organometallics
_journal_page_first 599
_journal_paper_doi 10.1021/om301112u
_journal_volume 32
_journal_year 2013
_chemical_formula_sum 'C35 H33 B N2 O2 Pt'
_chemical_formula_weight 719.53
_chemical_name_systematic
; 
 ? 
;
_space_group_IT_number 14
_symmetry_cell_setting monoclinic
_symmetry_space_group_name_Hall '-P 2ybc'
_symmetry_space_group_name_H-M 'P 1 21/c 1'
_atom_sites_solution_hydrogens geom
_atom_sites_solution_primary direct
_atom_sites_solution_secondary difmap
_audit_creation_method SHELXL-97
_cell_angle_alpha 90.00
_cell_angle_beta 93.1160(10)
_cell_angle_gamma 90.00
_cell_formula_units_Z 4
_cell_length_a 8.3893(4)
_cell_length_b 41.705(2)
_cell_length_c 9.1621(5)
_cell_measurement_temperature 180(2)
_cell_volume 3200.9(3)
_computing_structure_refinement 'SHELXL-97 (Sheldrick, 1997)'
_computing_structure_solution 'SHELXS-97 (Sheldrick, 1990)'
_diffrn_ambient_temperature 180(2)
_diffrn_measured_fraction_theta_full 0.991
_diffrn_measured_fraction_theta_max 0.991
_diffrn_radiation_monochromator graphite
_diffrn_radiation_source 'fine-focus sealed tube'
_diffrn_radiation_type MoK\a
_diffrn_radiation_wavelength 0.71073
_diffrn_reflns_av_R_equivalents 0.0232
_diffrn_reflns_av_sigmaI/netI 0.0337
_diffrn_reflns_limit_h_max 10
_diffrn_reflns_limit_h_min -9
_diffrn_reflns_limit_k_max 35
_diffrn_reflns_limit_k_min -51
_diffrn_reflns_limit_l_max 6
_diffrn_reflns_limit_l_min -11
_diffrn_reflns_number 13426
_diffrn_reflns_theta_full 26.00
_diffrn_reflns_theta_max 26.00
_diffrn_reflns_theta_min 2.28
_exptl_absorpt_coefficient_mu 4.416
_exptl_absorpt_correction_T_max 0.9169
_exptl_absorpt_correction_T_min 0.8789
_exptl_absorpt_correction_type multi-scan
_exptl_crystal_density_diffrn 1.493
_exptl_crystal_density_method 'not measured'
_exptl_crystal_F_000 1424
_exptl_crystal_size_max 0.03
_exptl_crystal_size_mid 0.03
_exptl_crystal_size_min 0.02
_platon_squeeze_details 'Disordered hexane solvent molecules were removed'
_refine_diff_density_max 0.593
_refine_diff_density_min -1.592
_refine_diff_density_rms 0.091
_refine_ls_extinction_method none
_refine_ls_goodness_of_fit_ref 1.132
_refine_ls_hydrogen_treatment constr
_refine_ls_matrix_type full
_refine_ls_number_parameters 376
_refine_ls_number_reflns 6250
_refine_ls_number_restraints 0
_refine_ls_restrained_S_all 1.132
_refine_ls_R_factor_all 0.0427
_refine_ls_R_factor_gt 0.0347
_refine_ls_shift/su_max 0.012
_refine_ls_shift/su_mean 0.000
_refine_ls_structure_factor_coef Fsqd
_refine_ls_weighting_details 'calc w=1/[\s^2^(Fo^2^)+(0.0200P)^2^+5.0000P] where P=(Fo^2^+2Fc^2^)/3'
_refine_ls_weighting_scheme calc
_refine_ls_wR_factor_gt 0.0643
_refine_ls_wR_factor_ref 0.0663
_reflns_number_gt 5505
_reflns_number_total 6250
_reflns_threshold_expression >2sigma(I)
_cod_data_source_file om301112u_si_003.cif
_cod_data_source_block louis79
_cod_depositor_comments
;
The following automatic conversions were performed:

'_symmetry_cell_setting' value 'Monoclinic' changed to 'monoclinic'
according to /home/saulius/struct/CIF-dictionaries/cif_core.dic
dictionary named 'cif_core.dic' version 2.4.2 from 2011-04-26.

Automatic conversion script
Id: cif_fix_values 1891 2012-01-12 08:04:46Z andrius 
;
_cod_original_cell_volume 3200.8(3)
_cod_original_sg_symbol_H-M P2(1)/c
_cod_database_code 4079967

loop_
_symmetry_equiv_pos_as_xyz
'x, y, z'
'-x, y+1/2, -z+1/2'
'-x, -y, -z'
'x, -y-1/2, z-1/2'

loop_
_atom_site_label
_atom_site_type_symbol
_atom_site_fract_x
_atom_site_fract_y
_atom_site_fract_z
_atom_site_U_iso_or_equiv
_atom_site_adp_type
_atom_site_occupancy
_atom_site_symmetry_multiplicity
_atom_site_calc_flag
_atom_site_refinement_flags
Pt1 Pt 0.13803(2) 1.028536(4) 1.096786(17) 0.02811(6) Uani 1 1 d .
B1 B -0.1241(6) 1.16019(12) 0.8067(6) 0.0330(12) Uani 1 1 d .
O1 O 0.2050(4) 0.98940(7) 1.2294(3) 0.0368(7) Uani 1 1 d .
O2 O 0.3535(5) 0.94524(8) 1.2328(4) 0.0555(10) Uani 1 1 d .
N1 N 0.0261(4) 1.05072(8) 1.2555(4) 0.0307(8) Uani 1 1 d .
N2 N 0.2582(4) 1.00175(8) 0.9526(4) 0.0304(8) Uani 1 1 d .
C1 C 0.0697(5) 1.06844(10) 0.9896(5) 0.0306(10) Uani 1 1 d .
C2 C 0.0977(7) 1.07878(13) 0.8487(5) 0.0546(16) Uani 1 1 d .
H2A H 0.1607 1.0659 0.7887 0.066 Uiso 1 1 calc R
C3 C 0.0360(7) 1.10742(12) 0.7938(5) 0.0487(14) Uani 1 1 d .
H3A H 0.0563 1.1131 0.6960 0.058 Uiso 1 1 calc R
C4 C -0.0543(6) 1.12845(11) 0.8744(5) 0.0331(10) Uani 1 1 d .
C5 C -0.0766(5) 1.11874(10) 1.0184(5) 0.0309(10) Uani 1 1 d .
H5A H -0.1335 1.1324 1.0802 0.037 Uiso 1 1 calc R
C6 C -0.0187(5) 1.08999(10) 1.0732(4) 0.0279(9) Uani 1 1 d .
C7 C -0.0449(5) 1.07914(10) 1.2224(5) 0.0298(10) Uani 1 1 d .
C8 C -0.1299(6) 1.09503(11) 1.3264(5) 0.0379(11) Uani 1 1 d .
H8A H -0.1777 1.1152 1.3043 0.046 Uiso 1 1 calc R
C9 C -0.1446(7) 1.08128(12) 1.4622(5) 0.0470(13) Uani 1 1 d .
H9A H -0.2053 1.0917 1.5329 0.056 Uiso 1 1 calc R
C10 C -0.0705(7) 1.05229(13) 1.4948(5) 0.0499(14) Uani 1 1 d .
H10A H -0.0785 1.0427 1.5881 0.060 Uiso 1 1 calc R
C11 C 0.0143(7) 1.03788(12) 1.3902(5) 0.0457(13) Uani 1 1 d .
H11A H 0.0668 1.0182 1.4126 0.055 Uiso 1 1 calc R
C12 C -0.2425(6) 1.18142(10) 0.8941(5) 0.0333(10) Uani 1 1 d .
C13 C -0.3815(6) 1.16876(11) 0.9539(5) 0.0372(11) Uani 1 1 d .
C14 C -0.4758(6) 1.18810(12) 1.0364(6) 0.0451(12) Uani 1 1 d .
H14A H -0.5694 1.1792 1.0742 0.054 Uiso 1 1 calc R
C15 C -0.4392(6) 1.21996(12) 1.0661(6) 0.0472(13) Uani 1 1 d .
C16 C -0.3046(6) 1.23238(12) 1.0065(6) 0.0458(13) Uani 1 1 d .
H16A H -0.2775 1.2542 1.0251 0.055 Uiso 1 1 calc R
C17 C -0.2078(6) 1.21429(11) 0.9207(5) 0.0385(11) Uani 1 1 d .
C18 C -0.4379(6) 1.13462(11) 0.9286(6) 0.0441(12) Uani 1 1 d .
H18A H -0.5523 1.1346 0.9009 0.066 Uiso 1 1 calc R
H18B H -0.4185 1.1222 1.0186 0.066 Uiso 1 1 calc R
H18C H -0.3792 1.1250 0.8501 0.066 Uiso 1 1 calc R
C19 C -0.5429(8) 1.24092(16) 1.1577(8) 0.078(2) Uani 1 1 d .
H19A H -0.4816 1.2597 1.1925 0.116 Uiso 1 1 calc R
H19B H -0.5771 1.2286 1.2416 0.116 Uiso 1 1 calc R
H19C H -0.6369 1.2480 1.0981 0.116 Uiso 1 1 calc R
C20 C -0.0630(7) 1.23040(13) 0.8642(6) 0.0523(14) Uani 1 1 d .
H20A H -0.0548 1.2523 0.9030 0.079 Uiso 1 1 calc R
H20B H -0.0728 1.2312 0.7572 0.079 Uiso 1 1 calc R
H20C H 0.0328 1.2183 0.8957 0.079 Uiso 1 1 calc R
C21 C -0.0718(5) 1.17008(10) 0.6502(5) 0.0322(10) Uani 1 1 d .
C22 C -0.1854(5) 1.17271(10) 0.5303(5) 0.0320(10) Uani 1 1 d .
C23 C -0.1384(6) 1.17923(10) 0.3904(5) 0.0362(11) Uani 1 1 d .
H23A H -0.2170 1.1804 0.3120 0.043 Uiso 1 1 calc R
C24 C 0.0200(6) 1.18404(11) 0.3624(5) 0.0365(11) Uani 1 1 d .
C25 C 0.1323(6) 1.18228(12) 0.4794(5) 0.0401(11) Uani 1 1 d .
H25A H 0.2416 1.1858 0.4625 0.048 Uiso 1 1 calc R
C26 C 0.0893(5) 1.17554(12) 0.6200(5) 0.0371(11) Uani 1 1 d .
C27 C -0.3614(6) 1.16751(13) 0.5518(6) 0.0462(13) Uani 1 1 d .
H27A H -0.4223 1.1706 0.4585 0.069 Uiso 1 1 calc R
H27B H -0.3977 1.1829 0.6235 0.069 Uiso 1 1 calc R
H27C H -0.3781 1.1457 0.5873 0.069 Uiso 1 1 calc R
C28 C 0.0703(7) 1.19113(14) 0.2110(6) 0.0523(14) Uani 1 1 d .
H28A H -0.0239 1.1914 0.1429 0.078 Uiso 1 1 calc R
H28B H 0.1444 1.1745 0.1811 0.078 Uiso 1 1 calc R
H28C H 0.1232 1.2121 0.2101 0.078 Uiso 1 1 calc R
C29 C 0.2213(6) 1.17589(15) 0.7396(6) 0.0550(15) Uani 1 1 d .
H29A H 0.3019 1.1598 0.7181 0.082 Uiso 1 1 calc R
H29B H 0.1765 1.1709 0.8336 0.082 Uiso 1 1 calc R
H29C H 0.2708 1.1972 0.7446 0.082 Uiso 1 1 calc R
C30 C 0.2789(7) 1.00719(13) 0.8109(5) 0.0497(14) Uani 1 1 d .
H30A H 0.2286 1.0253 0.7656 0.060 Uiso 1 1 calc R
C31 C 0.3705(7) 0.98746(13) 0.7281(6) 0.0522(14) Uani 1 1 d .
H31A H 0.3841 0.9924 0.6284 0.063 Uiso 1 1 calc R
C32 C 0.4418(6) 0.96075(12) 0.7891(6) 0.0460(13) Uani 1 1 d .
H32A H 0.5061 0.9471 0.7339 0.055 Uiso 1 1 calc R
C33 C 0.4166(6) 0.95442(11) 0.9346(6) 0.0423(12) Uani 1 1 d .
H33A H 0.4622 0.9359 0.9806 0.051 Uiso 1 1 calc R
C34 C 0.3250(5) 0.97514(10) 1.0119(5) 0.0305(9) Uani 1 1 d .
C35 C 0.2934(6) 0.96846(11) 1.1700(5) 0.0371(11) Uani 1 1 d .

loop_
_atom_site_aniso_label
_atom_site_aniso_U_11
_atom_site_aniso_U_22
_atom_site_aniso_U_33
_atom_site_aniso_U_23
_atom_site_aniso_U_13
_atom_site_aniso_U_12
Pt1 0.03452(10) 0.02125(9) 0.02861(9) 0.00194(8) 0.00231(6) 0.00389(8)
B1 0.033(3) 0.027(3) 0.038(3) -0.001(2) -0.012(2) -0.002(2)
O1 0.051(2) 0.0234(17) 0.0367(17) 0.0067(13) 0.0092(15) 0.0093(15)
O2 0.074(3) 0.037(2) 0.056(2) 0.0135(17) 0.011(2) 0.0233(19)
N1 0.041(2) 0.0217(19) 0.0297(18) 0.0023(15) 0.0034(16) 0.0037(16)
N2 0.032(2) 0.0227(19) 0.037(2) -0.0019(16) 0.0059(16) 0.0002(15)
C1 0.041(3) 0.021(2) 0.029(2) 0.0029(18) -0.003(2) 0.0026(19)
C2 0.090(4) 0.043(3) 0.031(2) 0.005(2) 0.008(3) 0.035(3)
C3 0.077(4) 0.041(3) 0.028(2) 0.009(2) 0.003(2) 0.025(3)
C4 0.041(3) 0.028(2) 0.029(2) 0.0036(19) -0.001(2) 0.009(2)
C5 0.030(2) 0.026(2) 0.036(2) 0.0022(19) -0.0018(19) 0.0034(18)
C6 0.031(2) 0.021(2) 0.032(2) 0.0012(18) -0.0019(18) -0.0001(17)
C7 0.034(2) 0.023(2) 0.032(2) -0.0009(18) -0.0013(19) 0.0028(18)
C8 0.050(3) 0.023(2) 0.042(3) 0.003(2) 0.004(2) 0.009(2)
C9 0.069(4) 0.035(3) 0.038(3) -0.004(2) 0.017(3) 0.010(3)
C10 0.077(4) 0.041(3) 0.034(3) 0.007(2) 0.015(3) 0.012(3)
C11 0.071(4) 0.031(3) 0.036(3) 0.002(2) 0.008(2) 0.012(2)
C12 0.043(3) 0.024(2) 0.031(2) 0.0055(18) -0.007(2) 0.003(2)
C13 0.033(3) 0.027(3) 0.050(3) 0.001(2) -0.010(2) 0.007(2)
C14 0.034(3) 0.042(3) 0.059(3) 0.000(3) 0.000(2) 0.003(2)
C15 0.046(3) 0.035(3) 0.060(3) -0.011(2) -0.007(3) 0.008(2)
C16 0.053(3) 0.027(3) 0.056(3) -0.002(2) -0.007(3) 0.001(2)
C17 0.049(3) 0.021(2) 0.044(3) 0.004(2) -0.008(2) 0.005(2)
C18 0.032(3) 0.033(3) 0.066(3) -0.002(2) -0.003(2) 0.000(2)
C19 0.060(4) 0.064(4) 0.109(6) -0.033(4) 0.012(4) 0.007(3)
C20 0.074(4) 0.032(3) 0.052(3) 0.004(2) 0.012(3) -0.012(3)
C21 0.033(2) 0.026(2) 0.037(2) 0.0054(19) -0.007(2) 0.0047(19)
C22 0.033(2) 0.022(2) 0.041(2) 0.0033(19) -0.007(2) 0.0027(19)
C23 0.046(3) 0.027(2) 0.035(2) 0.001(2) -0.012(2) 0.004(2)
C24 0.044(3) 0.027(2) 0.038(2) 0.002(2) 0.000(2) 0.005(2)
C25 0.030(3) 0.038(3) 0.053(3) 0.006(2) -0.001(2) 0.002(2)
C26 0.031(2) 0.036(3) 0.044(3) 0.006(2) -0.005(2) 0.005(2)
C27 0.035(3) 0.052(3) 0.051(3) 0.007(2) -0.010(2) -0.001(2)
C28 0.061(4) 0.051(3) 0.046(3) 0.005(3) 0.005(3) -0.005(3)
C29 0.034(3) 0.077(4) 0.052(3) 0.015(3) -0.013(2) 0.005(3)
C30 0.075(4) 0.040(3) 0.037(3) 0.006(2) 0.018(3) 0.013(3)
C31 0.075(4) 0.044(3) 0.040(3) 0.000(2) 0.026(3) 0.006(3)
C32 0.046(3) 0.038(3) 0.056(3) -0.015(2) 0.015(3) -0.002(2)
C33 0.047(3) 0.023(3) 0.057(3) -0.002(2) 0.006(2) 0.006(2)
C34 0.032(2) 0.019(2) 0.041(2) -0.0029(19) 0.0019(19) -0.0019(18)
C35 0.042(3) 0.024(2) 0.045(3) 0.006(2) 0.005(2) 0.004(2)

loop_
_atom_type_symbol
_atom_type_description
_atom_type_scat_dispersion_real
_atom_type_scat_dispersion_imag
_atom_type_scat_source
C C 0.0033 0.0016 'International Tables Vol C Tables 4.2.6.8 and 6.1.1.4'
H H 0.0000 0.0000 'International Tables Vol C Tables 4.2.6.8 and 6.1.1.4'
N N 0.0061 0.0033 'International Tables Vol C Tables 4.2.6.8 and 6.1.1.4'
O O 0.0106 0.0060 'International Tables Vol C Tables 4.2.6.8 and 6.1.1.4'
B B 0.0013 0.0007 'International Tables Vol C Tables 4.2.6.8 and 6.1.1.4'
Pt Pt -1.7033 8.3905 'International Tables Vol C Tables 4.2.6.8 and 6.1.1.4'

loop_
_geom_angle_atom_site_label_1
_geom_angle_atom_site_label_2
_geom_angle_atom_site_label_3
_geom_angle
N1 Pt1 C1 80.72(16)
N1 Pt1 N2 173.23(14)
C1 Pt1 N2 106.05(16)
N1 Pt1 O1 93.48(13)
C1 Pt1 O1 173.93(15)
N2 Pt1 O1 79.75(13)
C4 B1 C21 117.8(4)
C4 B1 C12 120.4(4)
C21 B1 C12 121.9(4)
C35 O1 Pt1 115.3(3)
C7 N1 C11 119.8(4)
C7 N1 Pt1 117.4(3)
C11 N1 Pt1 122.7(3)
C30 N2 C34 117.3(4)
C30 N2 Pt1 129.1(3)
C34 N2 Pt1 113.6(3)
C2 C1 C6 115.1(4)
C2 C1 Pt1 130.9(4)
C6 C1 Pt1 114.0(3)
C3 C2 C1 121.6(5)
C3 C2 H2A 119.2
C1 C2 H2A 119.2
C2 C3 C4 123.5(4)
C2 C3 H3A 118.2
C4 C3 H3A 118.2
C3 C4 C5 114.8(4)
C3 C4 B1 121.7(4)
C5 C4 B1 123.5(4)
C6 C5 C4 122.1(4)
C6 C5 H5A 119.0
C4 C5 H5A 119.0
C5 C6 C1 122.7(4)
C5 C6 C7 122.6(4)
C1 C6 C7 114.7(4)
N1 C7 C8 120.0(4)
N1 C7 C6 113.1(4)
C8 C7 C6 126.9(4)
C9 C8 C7 119.6(4)
C9 C8 H8A 120.2
C7 C8 H8A 120.2
C8 C9 C10 119.7(5)
C8 C9 H9A 120.1
C10 C9 H9A 120.1
C11 C10 C9 118.6(5)
C11 C10 H10A 120.7
C9 C10 H10A 120.7
N1 C11 C10 122.2(5)
N1 C11 H11A 118.9
C10 C11 H11A 118.9
C13 C12 C17 117.3(4)
C13 C12 B1 122.7(4)
C17 C12 B1 119.9(4)
C14 C13 C12 120.1(4)
C14 C13 C18 116.6(5)
C12 C13 C18 123.2(4)
C13 C14 C15 122.6(5)
C13 C14 H14A 118.7
C15 C14 H14A 118.7
C16 C15 C14 117.3(5)
C16 C15 C19 120.5(5)
C14 C15 C19 122.2(5)
C15 C16 C17 122.5(5)
C15 C16 H16A 118.7
C17 C16 H16A 118.7
C16 C17 C12 120.1(5)
C16 C17 C20 117.5(4)
C12 C17 C20 122.3(5)
C13 C18 H18A 109.5
C13 C18 H18B 109.5
H18A C18 H18B 109.5
C13 C18 H18C 109.5
H18A C18 H18C 109.5
H18B C18 H18C 109.5
C15 C19 H19A 109.5
C15 C19 H19B 109.5
H19A C19 H19B 109.5
C15 C19 H19C 109.5
H19A C19 H19C 109.5
H19B C19 H19C 109.5
C17 C20 H20A 109.5
C17 C20 H20B 109.5
H20A C20 H20B 109.5
C17 C20 H20C 109.5
H20A C20 H20C 109.5
H20B C20 H20C 109.5
C26 C21 C22 116.4(4)
C26 C21 B1 122.5(4)
C22 C21 B1 121.0(4)
C23 C22 C21 121.1(4)
C23 C22 C27 118.4(4)
C21 C22 C27 120.4(4)
C24 C23 C22 121.6(4)
C24 C23 H23A 119.2
C22 C23 H23A 119.2
C23 C24 C25 117.9(4)
C23 C24 C28 121.4(4)
C25 C24 C28 120.7(5)
C26 C25 C24 121.9(5)
C26 C25 H25A 119.1
C24 C25 H25A 119.1
C25 C26 C21 121.0(4)
C25 C26 C29 117.0(4)
C21 C26 C29 121.9(4)
C22 C27 H27A 109.5
C22 C27 H27B 109.5
H27A C27 H27B 109.5
C22 C27 H27C 109.5
H27A C27 H27C 109.5
H27B C27 H27C 109.5
C24 C28 H28A 109.5
C24 C28 H28B 109.5
H28A C28 H28B 109.5
C24 C28 H28C 109.5
H28A C28 H28C 109.5
H28B C28 H28C 109.5
C26 C29 H29A 109.5
C26 C29 H29B 109.5
H29A C29 H29B 109.5
C26 C29 H29C 109.5
H29A C29 H29C 109.5
H29B C29 H29C 109.5
N2 C30 C31 122.5(5)
N2 C30 H30A 118.7
C31 C30 H30A 118.7
C32 C31 C30 120.3(5)
C32 C31 H31A 119.9
C30 C31 H31A 119.9
C31 C32 C33 117.5(5)
C31 C32 H32A 121.3
C33 C32 H32A 121.3
C34 C33 C32 119.6(5)
C34 C33 H33A 120.2
C32 C33 H33A 120.2
N2 C34 C33 122.8(4)
N2 C34 C35 116.6(4)
C33 C34 C35 120.6(4)
O2 C35 O1 124.9(4)
O2 C35 C34 120.5(4)
O1 C35 C34 114.5(4)

loop_
_geom_bond_atom_site_label_1
_geom_bond_atom_site_label_2
_geom_bond_distance
Pt1 N1 2.000(4)
Pt1 C1 2.000(4)
Pt1 N2 2.038(4)
Pt1 O1 2.093(3)
B1 C4 1.562(7)
B1 C21 1.576(7)
B1 C12 1.581(7)
O1 C35 1.285(5)
O2 C35 1.221(5)
N1 C7 1.353(5)
N1 C11 1.354(6)
N2 C30 1.338(6)
N2 C34 1.345(5)
C1 C2 1.393(6)
C1 C6 1.416(6)
C2 C3 1.385(6)
C2 H2A 0.9500
C3 C4 1.397(6)
C3 H3A 0.9500
C4 C5 1.403(6)
C5 C6 1.378(6)
C5 H5A 0.9500
C6 C7 1.468(6)
C7 C8 1.389(6)
C8 C9 1.382(7)
C8 H8A 0.9500
C9 C10 1.385(7)
C9 H9A 0.9500
C10 C11 1.364(7)
C10 H10A 0.9500
C11 H11A 0.9500
C12 C13 1.416(7)
C12 C17 1.420(6)
C13 C14 1.383(7)
C13 C18 1.514(6)
C14 C15 1.387(7)
C14 H14A 0.9500
C15 C16 1.381(7)
C15 C19 1.518(7)
C16 C17 1.384(7)
C16 H16A 0.9500
C17 C20 1.504(7)
C18 H18A 0.9800
C18 H18B 0.9800
C18 H18C 0.9800
C19 H19A 0.9800
C19 H19B 0.9800
C19 H19C 0.9800
C20 H20A 0.9800
C20 H20B 0.9800
C20 H20C 0.9800
C21 C26 1.413(6)
C21 C22 1.420(6)
C22 C23 1.388(6)
C22 C27 1.516(6)
C23 C24 1.381(7)
C23 H23A 0.9500
C24 C25 1.390(6)
C24 C28 1.501(7)
C25 C26 1.385(7)
C25 H25A 0.9500
C26 C29 1.515(6)
C27 H27A 0.9800
C27 H27B 0.9800
C27 H27C 0.9800
C28 H28A 0.9800
C28 H28B 0.9800
C28 H28C 0.9800
C29 H29A 0.9800
C29 H29B 0.9800
C29 H29C 0.9800
C30 C31 1.381(7)
C30 H30A 0.9500
C31 C32 1.369(7)
C31 H31A 0.9500
C32 C33 1.386(7)
C32 H32A 0.9500
C33 C34 1.378(6)
C33 H33A 0.9500
C34 C35 1.513(6)

loop_
_platon_squeeze_void_nr
_platon_squeeze_void_average_x
_platon_squeeze_void_average_y
_platon_squeeze_void_average_z
_platon_squeeze_void_volume
_platon_squeeze_void_count_electrons
_platon_squeeze_void_content
1 0.364 0.100 0.417 94 23 ' '
2 0.365 0.400 0.917 94 23 ' '
3 0.635 0.600 0.083 94 23 ' '
4 0.635 0.900 0.583 94 23 ' '
